data_1551489
loop_
_publ_author_name
'Katsuaki Kawasumi'
'Qianyan Zhang'
'Yasutomo Segawa'
'Lawrence T. Scott'
'Kenichiro Itami'

_publ_section_title
;
 A grossly warped nanographene and the consequences of multiple
 odd-membered-ring defects
;
_journal_name_full 'Nature Chemistry'
_journal_page_first 739
_journal_page_last 744
_journal_paper_doi 10.1038/nchem.1704
_journal_volume 5
_journal_year 2013
_chemical_formula_sum 'C84 H34 Cl8'
_chemical_formula_weight 1326.71
_space_group_IT_number 2
_space_group_name_Hall '-P 1'
_space_group_name_H-M_alt 'P -1'
_symmetry_cell_setting triclinic
_symmetry_space_group_name_H-M 'P -1'
_atom_sites_solution_hydrogens geom
_atom_sites_solution_primary direct
_atom_sites_solution_secondary difmap
_cell_angle_alpha 72.977(17)
_cell_angle_beta 83.516(18)
_cell_angle_gamma 72.387(15)
_cell_formula_units_Z 2
_cell_length_a 10.181(2)
_cell_length_b 16.443(3)
_cell_length_c 18.458(5)
_cell_measurement_reflns_used 3837
_cell_measurement_temperature 103(2)
_cell_measurement_theta_max 25.3204
_cell_measurement_theta_min 3.0377
_cell_volume 2815.1(11)
_computing_cell_refinement 'RIGAKU CrystalClear'
_computing_data_collection 'RIGAKU CrystalClear'
_computing_data_reduction 'RIGAKU CrystalClear'
_computing_molecular_graphics ORTEP-III
_computing_structure_refinement 'SHELXL-97 (Sheldrick, 1997)'
_computing_structure_solution SIR-97
_diffrn_ambient_temperature 103(2)
_diffrn_measured_fraction_theta_full 0.996
_diffrn_measured_fraction_theta_max 0.996
_diffrn_measurement_device_type
;
Saturn70 CCD (4x4 bin mode) with MicroMax-007
;
_diffrn_radiation_monochromator graphite
_diffrn_radiation_source 'fine-focus sealed tube'
_diffrn_radiation_type MoK\a
_diffrn_radiation_wavelength 0.71075
_diffrn_reflns_av_R_equivalents 0.1347
_diffrn_reflns_av_sigmaI/netI 0.1602
_diffrn_reflns_limit_h_max 12
_diffrn_reflns_limit_h_min -12
_diffrn_reflns_limit_k_max 19
_diffrn_reflns_limit_k_min -19
_diffrn_reflns_limit_l_max 21
_diffrn_reflns_limit_l_min -21
_diffrn_reflns_number 27901
_diffrn_reflns_theta_full 25.00
_diffrn_reflns_theta_max 25.00
_diffrn_reflns_theta_min 3.04
_exptl_absorpt_coefficient_mu 0.456
_exptl_absorpt_correction_T_max 0.9955
_exptl_absorpt_correction_T_min 0.9776
_exptl_absorpt_correction_type multi-scan
_exptl_absorpt_process_details 'Jacobson, R. (1998) Private communication'
_exptl_crystal_colour Red
_exptl_crystal_density_diffrn 1.565
_exptl_crystal_density_method 'not measured'
_exptl_crystal_description Block
_exptl_crystal_F_000 1348
_exptl_crystal_size_max 0.05
_exptl_crystal_size_mid 0.01
_exptl_crystal_size_min 0.01
_refine_diff_density_max 1.041
_refine_diff_density_min -0.635
_refine_diff_density_rms 0.100
_refine_ls_extinction_method none
_refine_ls_goodness_of_fit_ref 1.051
_refine_ls_hydrogen_treatment constr
_refine_ls_matrix_type full
_refine_ls_number_parameters 930
_refine_ls_number_reflns 9867
_refine_ls_number_restraints 286
_refine_ls_restrained_S_all 1.113
_refine_ls_R_factor_all 0.2215
_refine_ls_R_factor_gt 0.1222
_refine_ls_shift/su_max 0.000
_refine_ls_shift/su_mean 0.000
_refine_ls_structure_factor_coef Fsqd
_refine_ls_weighting_details 'calc w=1/[\s^2^(Fo^2^)+(0.2000P)^2^+0.0000P] where P=(Fo^2^+2Fc^2^)/3'
_refine_ls_weighting_scheme calc
_refine_ls_wR_factor_gt 0.3111
_refine_ls_wR_factor_ref 0.3814
_reflns_number_gt 4288
_reflns_number_total 9867
_reflns_threshold_expression >2sigma(I)
_cod_data_source_file nchem.1704-s2.cif
_cod_data_source_block C80H30
_cod_depositor_comments
;
The following automatic conversions were performed:

data item '_exptl_absorpt_correction_type' value 'Multi-scan' was
changed to 'multi-scan' in accordance with the built-in table derived
from the CIF Core dictionary named 'cif_core.dic' version 2.4.5 last
updated on 2014-11-21.

Automatic conversion script
Id: cif_fix_values 6909 2019-04-08 15:41:33Z antanas 

The following automatic conversions were performed:

data name '_atom_site_symetry_multiplicity' was replaced with
'_atom_site_symmetry_multiplicity' as specified in the replacement
file 'data/replacement-values/replacement_tags.lst'.

Automatic conversion script
Id: cif_correct_tags 9268 2022-04-12 08:56:07Z antanas 
;
_cod_original_cell_volume 2814.9(11)
_cod_original_sg_symbol_H-M P-1
_cod_database_code 1551489

loop_
_symmetry_equiv_pos_as_xyz
'x, y, z'
'-x, -y, -z'

loop_
_atom_site_label
_atom_site_type_symbol
_atom_site_fract_x
_atom_site_fract_y
_atom_site_fract_z
_atom_site_U_iso_or_equiv
_atom_site_adp_type
_atom_site_occupancy
_atom_site_symmetry_multiplicity
_atom_site_calc_flag
_atom_site_refinement_flags
_atom_site_disorder_assembly
_atom_site_disorder_group
C1 C 0.4679(7) 0.4815(5) 0.2243(5) 0.0339(18) Uani 1 1 d . . .
C2 C 0.5907(7) 0.4225(5) 0.2602(4) 0.0333(18) Uani 1 1 d . . .
C3 C 0.6202(7) 0.4540(5) 0.3173(5) 0.0355(19) Uani 1 1 d . . .
C4 C 0.5240(7) 0.5399(5) 0.3110(5) 0.0354(19) Uani 1 1 d . . .
C5 C 0.4294(7) 0.5528(5) 0.2575(5) 0.0354(19) Uani 1 1 d . . .
C6 C 0.3903(7) 0.4634(5) 0.1809(4) 0.0349(18) Uani 1 1 d . . .
C7 C 0.4679(7) 0.3908(5) 0.1487(5) 0.0352(19) Uani 1 1 d . . .
C8 C 0.5957(7) 0.3333(5) 0.1810(4) 0.0325(18) Uani 1 1 d . . .
C9 C 0.6503(7) 0.3415(5) 0.2479(4) 0.0351(19) Uani 1 1 d . . .
C10 C 0.7433(7) 0.2820(5) 0.3093(4) 0.0356(19) Uani 1 1 d . . .
C11 C 0.7624(7) 0.3109(6) 0.3734(5) 0.039(2) Uani 1 1 d . . .
C12 C 0.7039(7) 0.4047(5) 0.3769(4) 0.0340(18) Uani 1 1 d . . .
C13 C 0.7020(8) 0.4589(6) 0.4299(5) 0.041(2) Uani 1 1 d . . .
C14 C 0.6163(7) 0.5498(5) 0.4187(5) 0.038(2) Uani 1 1 d . . .
C15 C 0.5152(7) 0.5922(5) 0.3572(5) 0.0357(19) Uani 1 1 d . . .
C16 C 0.4069(8) 0.6789(6) 0.3299(5) 0.043(2) Uani 1 1 d . . .
C17 C 0.3027(7) 0.6897(5) 0.2782(5) 0.0373(19) Uani 1 1 d . . .
C18 C 0.3050(7) 0.6156(5) 0.2470(4) 0.0351(19) Uani 1 1 d . . .
C19 C 0.2058(7) 0.5964(5) 0.2058(5) 0.0359(19) Uani 1 1 d . . .
C20 C 0.2489(7) 0.5204(5) 0.1742(4) 0.0341(18) Uani 1 1 d . . .
C21 C 0.4306(7) 0.3891(5) 0.0764(5) 0.0340(18) Uani 1 1 d . . .
C22 C 0.2938(8) 0.4192(5) 0.0533(5) 0.0353(19) Uani 1 1 d . . .
C23 C 0.2665(9) 0.4281(6) -0.0209(5) 0.047(2) Uani 1 1 d . . .
H1 H 0.1738 0.4481 -0.0367 0.056 Uiso 1 1 calc R . .
C24 C 0.3709(9) 0.4084(6) -0.0714(5) 0.049(2) Uani 1 1 d . . .
H2 H 0.3503 0.4200 -0.1230 0.059 Uiso 1 1 calc R . .
C25 C 0.5062(8) 0.3719(6) -0.0494(5) 0.042(2) Uani 1 1 d . . .
H3 H 0.5766 0.3544 -0.0848 0.051 Uiso 1 1 calc R . .
C26 C 0.5400(7) 0.3606(5) 0.0259(5) 0.0359(19) Uani 1 1 d . . .
C27 C 0.6937(8) 0.2841(5) 0.1338(5) 0.0374(19) Uani 1 1 d . . .
C28 C 0.6758(8) 0.3119(5) 0.0543(5) 0.039(2) Uani 1 1 d . . .
C29 C 0.7891(8) 0.2839(6) 0.0067(5) 0.046(2) Uani 1 1 d . . .
H4 H 0.7803 0.3044 -0.0467 0.055 Uiso 1 1 calc R . .
C30 C 0.9118(9) 0.2273(6) 0.0370(5) 0.050(2) Uani 1 1 d . . .
H5 H 0.9906 0.2144 0.0049 0.060 Uiso 1 1 calc R . .
C31 C 0.9198(8) 0.1887(6) 0.1156(5) 0.046(2) Uani 1 1 d . . .
H6 H 1.0007 0.1440 0.1361 0.055 Uiso 1 1 calc R . .
C32 C 0.8091(8) 0.2159(5) 0.1638(5) 0.039(2) Uani 1 1 d . . .
C33 C 0.7920(8) 0.1890(6) 0.3102(5) 0.042(2) Uani 1 1 d . . .
C34 C 0.8117(8) 0.1595(6) 0.2436(5) 0.041(2) Uani 1 1 d . . .
C35 C 0.8395(8) 0.0692(6) 0.2500(6) 0.048(2) Uani 1 1 d . . .
H7 H 0.8534 0.0500 0.2052 0.058 Uiso 1 1 calc R . .
C36 C 0.8473(9) 0.0084(6) 0.3180(6) 0.053(2) Uani 1 1 d . . .
H8 H 0.8591 -0.0520 0.3207 0.063 Uiso 1 1 calc R . .
C37 C 0.8380(9) 0.0341(6) 0.3835(5) 0.054(2) Uani 1 1 d . . .
H9 H 0.8489 -0.0092 0.4312 0.065 Uiso 1 1 calc R . .
C38 C 0.8125(7) 0.1239(6) 0.3801(5) 0.043(2) Uani 1 1 d . . .
C39 C 0.8171(7) 0.2405(6) 0.4412(5) 0.041(2) Uani 1 1 d . . .
C40 C 0.8183(8) 0.1501(6) 0.4484(5) 0.050(2) Uani 1 1 d . . .
C41 C 0.8307(8) 0.0898(6) 0.5200(5) 0.047(2) Uani 1 1 d . . .
H10 H 0.8257 0.0316 0.5251 0.057 Uiso 1 1 calc R . .
C42 C 0.8492(9) 0.1110(7) 0.5814(6) 0.059(3) Uani 1 1 d . . .
H11 H 0.8472 0.0709 0.6302 0.071 Uiso 1 1 calc R . .
C43 C 0.8719(9) 0.1931(7) 0.5737(6) 0.059(3) Uani 1 1 d . . .
H12 H 0.8968 0.2053 0.6166 0.070 Uiso 1 1 calc R . .
C44 C 0.8585(8) 0.2565(7) 0.5047(5) 0.047(2) Uani 1 1 d . . .
C45 C 0.8030(8) 0.4224(6) 0.4916(5) 0.041(2) Uani 1 1 d . . .
C46 C 0.8951(8) 0.3360(7) 0.5081(5) 0.050(2) Uani 1 1 d . . .
C47 C 1.0143(9) 0.3187(8) 0.5466(5) 0.061(3) Uani 1 1 d . . .
H13 H 1.0834 0.2639 0.5504 0.073 Uiso 1 1 calc R . .
C48 C 1.0358(10) 0.3806(8) 0.5805(5) 0.062(3) Uani 1 1 d . . .
H14 H 1.1220 0.3719 0.6011 0.074 Uiso 1 1 calc R . .
C49 C 0.9289(10) 0.4520(8) 0.5823(5) 0.060(3) Uani 1 1 d . . .
H15 H 0.9321 0.4876 0.6140 0.072 Uiso 1 1 calc R . .
C50 C 0.8114(9) 0.4752(6) 0.5380(5) 0.049(2) Uani 1 1 d . . .
C51 C 0.6221(7) 0.5966(6) 0.4735(5) 0.038(2) Uani 1 1 d . . .
C52 C 0.7022(9) 0.5558(6) 0.5365(5) 0.048(2) Uani 1 1 d . . .
C53 C 0.6841(9) 0.5931(7) 0.5989(6) 0.057(3) Uani 1 1 d . . .
H16 H 0.7378 0.5624 0.6428 0.068 Uiso 1 1 calc R . .
C54 C 0.5911(10) 0.6716(8) 0.5953(6) 0.060(3) Uani 1 1 d . . .
H17 H 0.5682 0.6922 0.6394 0.072 Uiso 1 1 calc R . .
C55 C 0.5275(8) 0.7235(7) 0.5272(6) 0.056(3) Uani 1 1 d . . .
H18 H 0.4698 0.7819 0.5237 0.067 Uiso 1 1 calc R . .
C56 C 0.5486(8) 0.6894(6) 0.4633(5) 0.047(2) Uani 1 1 d . . .
C57 C 0.4322(8) 0.7598(6) 0.3347(6) 0.048(2) Uani 1 1 d . . .
C58 C 0.5148(7) 0.7588(6) 0.3906(5) 0.045(2) Uani 1 1 d . . .
C59 C 0.5692(9) 0.8300(7) 0.3805(7) 0.056(3) Uani 1 1 d . . .
H19 H 0.6304 0.8280 0.4167 0.067 Uiso 1 1 calc R . .
C60 C 0.5350(10) 0.9029(7) 0.3188(7) 0.057(3) Uani 1 1 d . . .
H20 H 0.5769 0.9493 0.3109 0.068 Uiso 1 1 calc R . .
C61 C 0.4413(9) 0.9088(6) 0.2691(6) 0.058(3) Uani 1 1 d . . .
H21 H 0.4155 0.9605 0.2279 0.070 Uiso 1 1 calc R . .
C62 C 0.3822(8) 0.8396(6) 0.2777(6) 0.048(2) Uani 1 1 d . . .
C63 C 0.2185(8) 0.7765(6) 0.2389(5) 0.042(2) Uani 1 1 d . . .
C64 C 0.2700(8) 0.8497(6) 0.2313(5) 0.047(2) Uani 1 1 d . . .
C65 C 0.2078(10) 0.9316(7) 0.1807(5) 0.057(3) Uani 1 1 d . . .
H22 H 0.2441 0.9803 0.1740 0.068 Uiso 1 1 calc R . .
C66 C 0.0916(10) 0.9424(7) 0.1397(6) 0.059(3) Uani 1 1 d . . .
H23 H 0.0528 0.9966 0.1030 0.071 Uiso 1 1 calc R . .
C67 C 0.0356(8) 0.8715(6) 0.1547(5) 0.048(2) Uani 1 1 d . . .
H24 H -0.0462 0.8795 0.1300 0.057 Uiso 1 1 calc R . .
C68 C 0.0941(8) 0.7902(6) 0.2037(5) 0.041(2) Uani 1 1 d . . .
C69 C 0.0600(7) 0.6398(5) 0.2123(4) 0.0347(18) Uani 1 1 d . . .
C70 C 0.0110(7) 0.7262(6) 0.2209(5) 0.039(2) Uani 1 1 d . . .
C71 C -0.1270(8) 0.7597(6) 0.2376(5) 0.048(2) Uani 1 1 d . . .
H25 H -0.1604 0.8184 0.2428 0.058 Uiso 1 1 calc R . .
C72 C -0.2189(9) 0.7079(7) 0.2470(5) 0.053(2) Uani 1 1 d . . .
H26 H -0.3120 0.7295 0.2625 0.064 Uiso 1 1 calc R . .
C73 C -0.1721(8) 0.6248(6) 0.2332(5) 0.046(2) Uani 1 1 d . . .
H27 H -0.2347 0.5910 0.2370 0.055 Uiso 1 1 calc R . .
C74 C -0.0346(7) 0.5912(6) 0.2142(5) 0.039(2) Uani 1 1 d . . .
C75 C 0.1423(7) 0.4905(5) 0.1535(4) 0.0344(19) Uani 1 1 d . . .
C76 C 0.0087(7) 0.5140(6) 0.1856(5) 0.039(2) Uani 1 1 d . . .
C77 C -0.0793(8) 0.4617(6) 0.1867(5) 0.049(2) Uani 1 1 d . . .
H28 H -0.1640 0.4703 0.2150 0.059 Uiso 1 1 calc R . .
C78 C -0.0446(8) 0.3993(6) 0.1478(5) 0.049(2) Uani 1 1 d . . .
H29 H -0.1045 0.3642 0.1495 0.058 Uiso 1 1 calc R . .
C79 C 0.0775(8) 0.3867(6) 0.1058(5) 0.045(2) Uani 1 1 d . . .
H30 H 0.0969 0.3464 0.0756 0.054 Uiso 1 1 calc R . .
C80 C 0.1716(7) 0.4313(5) 0.1068(4) 0.0338(18) Uani 1 1 d . . .
Cl1 Cl 0.6931(7) 0.8956(5) -0.0194(5) 0.098(2) Uani 0.471(5) 1 d PDU A 2
C81 C 0.5785(16) 0.8308(14) 0.0038(8) 0.096(12) Uani 0.471(5) 1 d PD A 2
H31 H 0.6317 0.7691 0.0027 0.116 Uiso 0.471(5) 1 calc PR A 2
Cl2 Cl 0.5094(9) 0.8263(5) 0.0964(4) 0.105(3) Uani 0.471(5) 1 d PDU A 2
C82 C 0.4631(17) 0.8635(11) -0.0527(9) 0.071(8) Uani 0.471(5) 1 d PDU A 2
H32 H 0.3964 0.8273 -0.0354 0.085 Uiso 0.471(5) 1 calc PR A 2
Cl3 Cl 0.5415(15) 0.8501(6) -0.1434(6) 0.155(4) Uani 0.471(5) 1 d PDU A 2
Cl4 Cl 0.3738(10) 0.9786(6) -0.0651(7) 0.151(4) Uani 0.471(5) 1 d PDU A 2
Cl5 Cl 0.6771(8) 0.8041(5) 0.0622(4) 0.109(2) Uani 0.529(5) 1 d PDU A 1
Cl6 Cl 0.7310(5) 0.8452(4) -0.0986(3) 0.0770(17) Uani 0.529(5) 1 d PDU A 1
C83 C 0.6119(15) 0.8190(16) -0.0274(9) 0.110(12) Uani 0.529(5) 1 d PD A 1
H33 H 0.5958 0.7623 -0.0285 0.132 Uiso 0.529(5) 1 calc PR A 1
C84 C 0.4748(14) 0.8925(15) -0.0405(8) 0.088(9) Uani 0.529(5) 1 d PDU A 1
H34 H 0.4934 0.9486 -0.0398 0.106 Uiso 0.529(5) 1 calc PR A 1
Cl7 Cl 0.3573(7) 0.8695(4) 0.0330(4) 0.107(2) Uani 0.529(5) 1 d PDU A 1
Cl8 Cl 0.4151(7) 0.9089(5) -0.1315(4) 0.095(2) Uani 0.529(5) 1 d PDU A 1
Cl9 Cl 0.1373(8) 1.2773(6) 0.3193(7) 0.132(3) Uani 0.461(4) 1 d PDU B 2
Cl10 Cl 0.1585(11) 1.0972(7) 0.3019(6) 0.093(3) Uani 0.461(4) 1 d PDU B 2
C85 C 0.1774(14) 1.1649(10) 0.3526(10) 0.073(7) Uani 0.461(4) 1 d PD B 2
H35 H 0.1187 1.1531 0.3996 0.088 Uiso 0.461(4) 1 calc PR B 2
C86 C 0.3338(9) 1.1060(9) 0.3774(5) 0.118(5) Uani 1 1 d D . .
H36 H 0.3306 1.0430 0.3924 0.141 Uiso 0.539(4) 1 calc PR B 1
H37 H 0.3452 1.0476 0.3673 0.141 Uiso 0.461(4) 1 calc PR B 2
Cl11 Cl 0.4514(6) 1.1517(4) 0.3164(4) 0.0748(19) Uani 0.461(4) 1 d PDU B 2
Cl12 Cl 0.3422(10) 1.0839(7) 0.4694(5) 0.129(3) Uani 0.461(4) 1 d PDU B 2
Cl13 Cl 0.2839(6) 1.2512(4) 0.2615(3) 0.0850(18) Uani 0.539(4) 1 d PDU B 1
Cl14 Cl 0.1446(10) 1.1335(6) 0.2732(6) 0.102(3) Uani 0.539(4) 1 d PDU B 1
C87 C 0.2961(14) 1.1382(10) 0.2948(7) 0.067(6) Uani 0.539(4) 1 d PD B 1
H38 H 0.3707 1.1052 0.2653 0.081 Uiso 0.539(4) 1 calc PR B 1
Cl15 Cl 0.2257(5) 1.1502(3) 0.4412(3) 0.0611(14) Uani 0.539(4) 1 d PDU B 1
Cl16 Cl 0.5066(5) 1.0959(4) 0.3847(3) 0.0721(16) Uani 0.539(4) 1 d PDU B 1

loop_
_atom_site_aniso_label
_atom_site_aniso_U_11
_atom_site_aniso_U_22
_atom_site_aniso_U_33
_atom_site_aniso_U_23
_atom_site_aniso_U_13
_atom_site_aniso_U_12
C1 0.024(4) 0.034(5) 0.043(5) -0.015(4) 0.005(3) -0.006(3)
C2 0.035(4) 0.027(5) 0.038(5) -0.006(4) 0.005(3) -0.014(3)
C3 0.028(4) 0.045(5) 0.035(5) -0.009(4) 0.003(3) -0.017(4)
C4 0.026(4) 0.043(5) 0.044(5) -0.022(4) 0.006(3) -0.013(4)
C5 0.027(4) 0.044(5) 0.043(5) -0.021(4) 0.007(3) -0.016(4)
C6 0.033(4) 0.040(5) 0.032(5) -0.006(4) 0.001(3) -0.016(4)
C7 0.034(4) 0.036(5) 0.037(5) -0.014(4) 0.002(3) -0.010(4)
C8 0.029(4) 0.033(5) 0.034(5) -0.007(4) 0.007(3) -0.011(3)
C9 0.039(4) 0.038(5) 0.031(5) -0.008(4) 0.000(3) -0.017(4)
C10 0.032(4) 0.040(5) 0.028(5) -0.006(4) 0.008(3) -0.006(4)
C11 0.021(4) 0.053(6) 0.040(5) -0.015(4) 0.007(3) -0.007(4)
C12 0.029(4) 0.045(5) 0.028(4) -0.015(4) 0.006(3) -0.008(4)
C13 0.033(4) 0.049(6) 0.041(5) -0.007(4) 0.004(3) -0.018(4)
C14 0.029(4) 0.043(5) 0.047(5) -0.027(4) 0.008(4) -0.007(4)
C15 0.028(4) 0.044(5) 0.046(5) -0.025(4) 0.011(3) -0.018(4)
C16 0.039(4) 0.049(6) 0.042(5) -0.022(4) 0.014(4) -0.011(4)
C17 0.033(4) 0.039(5) 0.044(5) -0.019(4) 0.006(4) -0.010(4)
C18 0.036(4) 0.036(5) 0.035(5) -0.012(4) 0.008(3) -0.014(4)
C19 0.034(4) 0.040(5) 0.040(5) -0.022(4) 0.012(3) -0.014(4)
C20 0.031(4) 0.040(5) 0.031(5) -0.013(4) 0.006(3) -0.010(3)
C21 0.033(4) 0.030(5) 0.041(5) -0.012(4) 0.006(3) -0.012(3)
C22 0.038(4) 0.028(5) 0.040(5) -0.006(4) -0.002(4) -0.012(3)
C23 0.041(5) 0.055(6) 0.040(5) -0.012(5) 0.001(4) -0.009(4)
C24 0.053(5) 0.051(6) 0.043(5) -0.016(5) -0.010(4) -0.010(4)
C25 0.044(5) 0.046(6) 0.036(5) -0.013(4) 0.003(4) -0.011(4)
C26 0.033(4) 0.034(5) 0.041(5) -0.013(4) 0.003(3) -0.009(3)
C27 0.038(4) 0.029(5) 0.042(5) -0.013(4) 0.000(4) -0.003(4)
C28 0.044(4) 0.036(5) 0.041(5) -0.013(4) 0.009(4) -0.016(4)
C29 0.048(5) 0.047(6) 0.045(5) -0.020(5) 0.007(4) -0.013(4)
C30 0.041(5) 0.054(6) 0.047(6) -0.017(5) 0.003(4) 0.002(4)
C31 0.040(4) 0.038(5) 0.053(6) -0.022(5) 0.002(4) 0.005(4)
C32 0.043(4) 0.035(5) 0.040(5) -0.016(4) -0.002(4) -0.009(4)
C33 0.034(4) 0.051(6) 0.042(5) -0.014(5) -0.006(4) -0.010(4)
C34 0.040(4) 0.038(5) 0.043(5) -0.011(4) -0.001(4) -0.009(4)
C35 0.042(5) 0.036(6) 0.059(6) -0.014(5) -0.002(4) 0.002(4)
C36 0.058(6) 0.042(6) 0.053(6) -0.010(5) -0.013(5) -0.005(4)
C37 0.061(6) 0.049(6) 0.043(6) -0.006(5) -0.001(4) -0.009(5)
C38 0.030(4) 0.051(6) 0.043(6) -0.010(5) -0.001(4) -0.005(4)
C39 0.021(4) 0.059(6) 0.040(5) -0.018(5) 0.004(3) -0.003(4)
C40 0.026(4) 0.050(6) 0.057(6) -0.009(5) 0.004(4) 0.006(4)
C41 0.050(5) 0.047(6) 0.027(5) 0.002(4) -0.004(4) 0.004(4)
C42 0.051(5) 0.062(7) 0.043(6) -0.004(5) 0.005(4) 0.003(5)
C43 0.041(5) 0.066(7) 0.047(6) -0.012(6) 0.000(4) 0.013(5)
C44 0.030(4) 0.067(7) 0.044(6) -0.026(5) 0.004(4) -0.004(4)
C45 0.035(4) 0.059(6) 0.034(5) -0.014(4) 0.006(4) -0.019(4)
C46 0.032(4) 0.080(7) 0.034(5) -0.022(5) 0.005(4) -0.007(5)
C47 0.040(5) 0.108(9) 0.031(5) -0.023(6) 0.001(4) -0.012(5)
C48 0.041(5) 0.107(9) 0.039(6) -0.012(6) 0.007(4) -0.033(6)
C49 0.056(6) 0.108(9) 0.036(5) -0.022(6) 0.009(4) -0.054(6)
C50 0.048(5) 0.071(7) 0.042(5) -0.023(5) 0.016(4) -0.038(5)
C51 0.026(4) 0.050(6) 0.046(5) -0.024(4) 0.012(4) -0.015(4)
C52 0.053(5) 0.067(7) 0.041(5) -0.026(5) 0.013(4) -0.039(5)
C53 0.048(5) 0.094(8) 0.053(6) -0.040(6) 0.017(4) -0.042(6)
C54 0.053(6) 0.100(9) 0.057(7) -0.049(7) 0.025(5) -0.047(6)
C55 0.032(4) 0.083(8) 0.078(8) -0.055(7) 0.026(5) -0.029(5)
C56 0.032(4) 0.066(7) 0.060(6) -0.037(6) 0.009(4) -0.022(4)
C57 0.026(4) 0.053(6) 0.077(7) -0.045(6) 0.012(4) -0.008(4)
C58 0.025(4) 0.052(6) 0.066(7) -0.038(5) 0.007(4) -0.006(4)
C59 0.041(5) 0.065(7) 0.082(8) -0.046(7) 0.010(5) -0.022(5)
C60 0.051(6) 0.055(7) 0.079(8) -0.035(6) 0.015(5) -0.026(5)
C61 0.046(5) 0.044(6) 0.091(8) -0.036(6) 0.020(5) -0.013(4)
C62 0.032(4) 0.054(6) 0.072(7) -0.044(6) 0.014(4) -0.011(4)
C63 0.041(4) 0.044(6) 0.046(5) -0.024(4) 0.012(4) -0.013(4)
C64 0.041(5) 0.046(6) 0.049(6) -0.024(5) 0.016(4) -0.002(4)
C65 0.073(6) 0.046(6) 0.051(6) -0.018(5) 0.013(5) -0.017(5)
C66 0.064(6) 0.050(7) 0.058(7) -0.023(5) 0.004(5) -0.002(5)
C67 0.039(5) 0.042(6) 0.058(6) -0.019(5) 0.010(4) -0.003(4)
C68 0.041(4) 0.042(5) 0.039(5) -0.021(4) 0.007(4) -0.002(4)
C69 0.037(4) 0.035(5) 0.028(4) -0.007(4) 0.009(3) -0.009(4)
C70 0.028(4) 0.046(5) 0.037(5) -0.009(4) 0.002(3) -0.006(4)
C71 0.037(4) 0.060(6) 0.042(5) -0.019(5) -0.002(4) 0.000(4)
C72 0.035(4) 0.071(7) 0.052(6) -0.022(5) 0.010(4) -0.012(5)
C73 0.028(4) 0.064(6) 0.050(6) -0.026(5) 0.005(4) -0.012(4)
C74 0.030(4) 0.049(6) 0.038(5) -0.014(4) -0.005(3) -0.008(4)
C75 0.034(4) 0.043(5) 0.027(4) -0.014(4) 0.005(3) -0.009(4)
C76 0.031(4) 0.052(6) 0.034(5) -0.014(4) -0.002(3) -0.009(4)
C77 0.038(4) 0.065(7) 0.048(6) -0.021(5) 0.006(4) -0.019(4)
C78 0.033(4) 0.060(6) 0.056(6) -0.019(5) 0.002(4) -0.015(4)
C79 0.046(5) 0.037(5) 0.055(6) -0.015(4) -0.007(4) -0.012(4)
C80 0.029(4) 0.034(5) 0.035(5) -0.008(4) -0.001(3) -0.004(3)
Cl1 0.084(4) 0.084(5) 0.127(6) -0.026(4) 0.012(4) -0.032(4)
C81 0.025(10) 0.09(2) 0.13(3) -0.01(2) -0.011(15) 0.019(13)
Cl2 0.134(6) 0.089(5) 0.088(5) -0.038(4) 0.031(4) -0.022(4)
C82 0.117(17) 0.050(13) 0.069(15) -0.046(12) 0.014(12) -0.035(12)
Cl3 0.256(10) 0.090(6) 0.138(8) -0.035(5) 0.002(7) -0.074(7)
Cl4 0.139(7) 0.090(6) 0.221(10) -0.017(6) -0.061(7) -0.029(5)
Cl5 0.155(6) 0.100(5) 0.079(4) -0.015(4) -0.036(4) -0.042(4)
Cl6 0.059(3) 0.069(4) 0.084(4) -0.005(3) 0.011(3) -0.009(3)
C83 0.14(3) 0.046(17) 0.12(3) -0.014(17) 0.03(2) -0.014(18)
C84 0.097(15) 0.107(18) 0.091(15) -0.067(14) 0.002(11) -0.036(13)
Cl7 0.118(5) 0.095(5) 0.123(5) -0.062(4) 0.068(4) -0.046(4)
Cl8 0.096(4) 0.101(5) 0.095(5) -0.011(4) -0.031(4) -0.043(4)
Cl9 0.074(4) 0.103(6) 0.193(7) -0.004(5) 0.007(5) -0.025(4)
Cl10 0.118(6) 0.083(7) 0.110(7) -0.051(5) 0.062(5) -0.074(5)
C85 0.053(13) 0.077(18) 0.074(17) 0.023(13) 0.000(11) -0.039(12)
C86 0.076(9) 0.174(16) 0.100(12) -0.029(11) 0.000(8) -0.039(10)
Cl11 0.056(3) 0.070(4) 0.103(5) -0.030(4) 0.008(3) -0.022(3)
Cl12 0.138(6) 0.162(7) 0.101(6) -0.025(5) -0.025(5) -0.064(5)
Cl13 0.113(4) 0.077(4) 0.076(4) -0.008(3) -0.016(3) -0.049(3)
Cl14 0.105(5) 0.068(5) 0.149(7) -0.043(5) -0.058(5) -0.013(4)
C87 0.062(11) 0.064(14) 0.078(15) -0.032(12) -0.009(10) -0.007(10)
Cl15 0.068(3) 0.055(3) 0.066(3) -0.029(2) 0.012(2) -0.018(2)
Cl16 0.064(3) 0.082(4) 0.084(4) -0.043(3) -0.003(3) -0.022(3)

loop_
_atom_type_symbol
_atom_type_description
_atom_type_scat_dispersion_real
_atom_type_scat_dispersion_imag
_atom_type_scat_source
C C 0.0033 0.0016 'International Tables Vol C Tables 4.2.6.8 and 6.1.1.4'
H H 0.0000 0.0000 'International Tables Vol C Tables 4.2.6.8 and 6.1.1.4'
Cl Cl 0.1484 0.1585 'International Tables Vol C Tables 4.2.6.8 and 6.1.1.4'

loop_
_geom_angle_atom_site_label_1
_geom_angle_atom_site_label_2
_geom_angle_atom_site_label_3
_geom_angle
_geom_angle_site_symmetry_1
_geom_angle_site_symmetry_3
C6 C1 C5 126.6(7) . .
C6 C1 C2 125.9(7) . .
C5 C1 C2 106.0(6) . .
C9 C2 C3 127.4(8) . .
C9 C2 C1 122.5(7) . .
C3 C2 C1 109.1(7) . .
C12 C3 C2 125.5(8) . .
C12 C3 C4 126.1(7) . .
C2 C3 C4 107.0(7) . .
C15 C4 C5 126.2(7) . .
C15 C4 C3 125.8(7) . .
C5 C4 C3 107.3(6) . .
C18 C5 C4 125.7(6) . .
C18 C5 C1 123.4(6) . .
C4 C5 C1 110.1(7) . .
C1 C6 C20 114.1(6) . .
C1 C6 C7 112.1(6) . .
C20 C6 C7 133.7(6) . .
C8 C7 C21 119.8(6) . .
C8 C7 C6 119.4(6) . .
C21 C7 C6 119.5(7) . .
C7 C8 C27 117.9(7) . .
C7 C8 C9 122.5(6) . .
C27 C8 C9 116.9(6) . .
C2 C9 C8 111.9(7) . .
C2 C9 C10 111.5(7) . .
C8 C9 C10 136.3(7) . .
C11 C10 C33 121.2(7) . .
C11 C10 C9 121.3(7) . .
C33 C10 C9 116.4(7) . .
C10 C11 C39 115.9(7) . .
C10 C11 C12 122.5(7) . .
C39 C11 C12 120.4(7) . .
C3 C12 C11 111.0(7) . .
C3 C12 C13 110.5(7) . .
C11 C12 C13 138.3(7) . .
C14 C13 C45 117.9(7) . .
C14 C13 C12 122.8(7) . .
C45 C13 C12 118.9(7) . .
C13 C14 C51 118.5(7) . .
C13 C14 C15 121.5(6) . .
C51 C14 C15 119.8(7) . .
C4 C15 C14 112.2(7) . .
C4 C15 C16 109.9(7) . .
C14 C15 C16 137.8(6) . .
C17 C16 C57 116.6(8) . .
C17 C16 C15 121.9(7) . .
C57 C16 C15 118.6(7) . .
C16 C17 C63 121.5(7) . .
C16 C17 C18 120.2(7) . .
C63 C17 C18 116.1(7) . .
C5 C18 C17 111.0(6) . .
C5 C18 C19 114.0(6) . .
C17 C18 C19 134.9(7) . .
C69 C19 C20 118.9(6) . .
C69 C19 C18 119.2(6) . .
C20 C19 C18 120.4(6) . .
C75 C20 C6 119.7(6) . .
C75 C20 C19 117.7(6) . .
C6 C20 C19 120.8(6) . .
C22 C21 C26 120.3(7) . .
C22 C21 C7 122.3(7) . .
C26 C21 C7 117.3(7) . .
C23 C22 C21 119.4(7) . .
C23 C22 C80 116.4(7) . .
C21 C22 C80 123.6(7) . .
C24 C23 C22 120.7(8) . .
C24 C23 H1 119.6 . .
C22 C23 H1 119.6 . .
C23 C24 C25 121.5(8) . .
C23 C24 H2 119.2 . .
C25 C24 H2 119.2 . .
C24 C25 C26 119.9(8) . .
C24 C25 H3 120.0 . .
C26 C25 H3 120.0 . .
C25 C26 C21 117.7(7) . .
C25 C26 C28 121.8(7) . .
C21 C26 C28 120.0(7) . .
C32 C27 C28 119.3(7) . .
C32 C27 C8 121.9(7) . .
C28 C27 C8 118.7(7) . .
C29 C28 C27 118.6(8) . .
C29 C28 C26 122.6(8) . .
C27 C28 C26 118.6(7) . .
C30 C29 C28 120.7(9) . .
C30 C29 H4 119.6 . .
C28 C29 H4 119.6 . .
C29 C30 C31 119.5(8) . .
C29 C30 H5 120.2 . .
C31 C30 H5 120.2 . .
C32 C31 C30 120.2(8) . .
C32 C31 H6 119.9 . .
C30 C31 H6 119.9 . .
C27 C32 C31 119.7(8) . .
C27 C32 C34 122.4(7) . .
C31 C32 C34 117.1(7) . .
C38 C33 C34 117.4(8) . .
C38 C33 C10 119.2(8) . .
C34 C33 C10 123.3(8) . .
C35 C34 C33 119.6(9) . .
C35 C34 C32 113.8(7) . .
C33 C34 C32 126.6(8) . .
C36 C35 C34 121.8(9) . .
C36 C35 H7 119.1 . .
C34 C35 H7 119.1 . .
C35 C36 C37 119.9(9) . .
C35 C36 H8 120.1 . .
C37 C36 H8 120.1 . .
C36 C37 C38 120.3(9) . .
C36 C37 H9 119.8 . .
C38 C37 H9 119.8 . .
C33 C38 C37 120.5(8) . .
C33 C38 C40 119.0(8) . .
C37 C38 C40 120.2(9) . .
C44 C39 C40 116.6(9) . .
C44 C39 C11 123.2(8) . .
C40 C39 C11 120.0(7) . .
C41 C40 C39 119.0(9) . .
C41 C40 C38 122.0(9) . .
C39 C40 C38 119.0(9) . .
C42 C41 C40 122.2(10) . .
C42 C41 H10 118.9 . .
C40 C41 H10 118.9 . .
C41 C42 C43 119.4(10) . .
C41 C42 H11 120.3 . .
C43 C42 H11 120.3 . .
C44 C43 C42 121.0(10) . .
C44 C43 H12 119.5 . .
C42 C43 H12 119.5 . .
C43 C44 C39 120.0(10) . .
C43 C44 C46 112.2(8) . .
C39 C44 C46 127.7(9) . .
C46 C45 C50 115.9(7) . .
C46 C45 C13 124.2(7) . .
C50 C45 C13 119.9(8) . .
C47 C46 C45 119.1(9) . .
C47 C46 C44 115.2(9) . .
C45 C46 C44 123.9(7) . .
C46 C47 C48 121.8(10) . .
C46 C47 H13 119.1 . .
C48 C47 H13 119.1 . .
C49 C48 C47 117.1(8) . .
C49 C48 H14 121.4 . .
C47 C48 H14 121.4 . .
C48 C49 C50 121.4(9) . .
C48 C49 H15 119.3 . .
C50 C49 H15 119.3 . .
C45 C50 C49 120.4(9) . .
C45 C50 C52 119.1(8) . .
C49 C50 C52 120.4(8) . .
C52 C51 C56 116.4(7) . .
C52 C51 C14 121.6(7) . .
C56 C51 C14 121.9(8) . .
C51 C52 C53 121.7(9) . .
C51 C52 C50 119.1(7) . .
C53 C52 C50 119.1(9) . .
C54 C53 C52 119.6(10) . .
C54 C53 H16 120.2 . .
C52 C53 H16 120.2 . .
C53 C54 C55 120.5(9) . .
C53 C54 H17 119.7 . .
C55 C54 H17 119.7 . .
C54 C55 C56 120.3(9) . .
C54 C55 H18 119.9 . .
C56 C55 H18 119.9 . .
C55 C56 C51 118.2(9) . .
C55 C56 C58 113.6(8) . .
C51 C56 C58 127.1(7) . .
C58 C57 C62 119.0(8) . .
C58 C57 C16 121.5(9) . .
C62 C57 C16 119.3(8) . .
C57 C58 C59 119.2(10) . .
C57 C58 C56 126.0(8) . .
C59 C58 C56 114.7(8) . .
C60 C59 C58 120.6(9) . .
C60 C59 H19 119.7 . .
C58 C59 H19 119.7 . .
C61 C60 C59 120.2(9) . .
C61 C60 H20 119.9 . .
C59 C60 H20 119.9 . .
C60 C61 C62 121.1(11) . .
C60 C61 H21 119.5 . .
C62 C61 H21 119.5 . .
C61 C62 C57 118.4(8) . .
C61 C62 C64 121.4(10) . .
C57 C62 C64 120.2(8) . .
C68 C63 C64 119.3(8) . .
C68 C63 C17 123.2(7) . .
C64 C63 C17 117.4(7) . .
C65 C64 C63 119.3(8) . .
C65 C64 C62 121.1(8) . .
C63 C64 C62 119.5(9) . .
C64 C65 C66 120.6(9) . .
C64 C65 H22 119.7 . .
C66 C65 H22 119.7 . .
C67 C66 C65 118.1(10) . .
C67 C66 H23 120.9 . .
C65 C66 H23 120.9 . .
C68 C67 C66 122.6(8) . .
C68 C67 H24 118.7 . .
C66 C67 H24 118.7 . .
C67 C68 C63 119.2(8) . .
C67 C68 C70 115.3(7) . .
C63 C68 C70 125.1(8) . .
C70 C69 C74 119.6(7) . .
C70 C69 C19 122.0(7) . .
C74 C69 C19 118.3(6) . .
C71 C70 C69 119.6(7) . .
C71 C70 C68 115.7(7) . .
C69 C70 C68 124.3(6) . .
C70 C71 C72 120.7(8) . .
C70 C71 H25 119.6 . .
C72 C71 H25 119.7 . .
C73 C72 C71 119.5(7) . .
C73 C72 H26 120.2 . .
C71 C72 H26 120.2 . .
C74 C73 C72 120.3(8) . .
C74 C73 H27 119.8 . .
C72 C73 H27 119.8 . .
C73 C74 C69 119.8(7) . .
C73 C74 C76 120.2(7) . .
C69 C74 C76 119.4(7) . .
C76 C75 C80 118.9(6) . .
C76 C75 C20 119.1(6) . .
C80 C75 C20 121.7(6) . .
C75 C76 C77 118.1(7) . .
C75 C76 C74 119.3(7) . .
C77 C76 C74 122.5(7) . .
C78 C77 C76 120.9(8) . .
C78 C77 H28 119.6 . .
C76 C77 H28 119.6 . .
C77 C78 C79 120.2(8) . .
C77 C78 H29 119.9 . .
C79 C78 H29 119.9 . .
C80 C79 C78 121.5(7) . .
C80 C79 H30 119.3 . .
C78 C79 H30 119.3 . .
C79 C80 C75 118.7(7) . .
C79 C80 C22 116.7(7) . .
C75 C80 C22 124.4(6) . .
C82 C81 Cl1 112.4(12) . .
C82 C81 Cl2 110.4(11) . .
Cl1 C81 Cl2 110.6(11) . .
C82 C81 H31 107.8 . .
Cl1 C81 H31 107.8 . .
Cl2 C81 H31 107.8 . .
C81 C82 Cl4 112.1(11) . .
C81 C82 Cl3 107.5(11) . .
Cl4 C82 Cl3 107.9(10) . .
C81 C82 H32 109.8 . .
Cl4 C82 H32 109.8 . .
Cl3 C82 H32 109.8 . .
C84 C83 Cl6 110.1(12) . .
C84 C83 Cl5 110.5(12) . .
Cl6 C83 Cl5 109.9(11) . .
C84 C83 H33 108.8 . .
Cl6 C83 H33 108.8 . .
Cl5 C83 H33 108.8 . .
C83 C84 Cl7 110.5(12) . .
C83 C84 Cl8 109.7(11) . .
Cl7 C84 Cl8 114.1(9) . .
C83 C84 H34 107.4 . .
Cl7 C84 H34 107.4 . .
Cl8 C84 H34 107.4 . .
C86 C85 Cl9 120.8(10) . .
C86 C85 Cl10 94.1(9) . .
Cl9 C85 Cl10 123.8(11) . .
C86 C85 H35 105.4 . .
Cl9 C85 H35 105.4 . .
Cl10 C85 H35 105.4 . .
C87 C86 C85 59.7(9) . .
C87 C86 Cl12 168.1(10) . .
C85 C86 Cl12 108.5(9) . .
C87 C86 Cl15 119.4(8) . .
C85 C86 Cl15 61.2(7) . .
Cl12 C86 Cl15 48.8(5) . .
C87 C86 Cl16 109.7(8) . .
C85 C86 Cl16 151.5(10) . .
Cl12 C86 Cl16 80.1(5) . .
Cl15 C86 Cl16 115.6(6) . .
C87 C86 Cl11 65.4(7) . .
C85 C86 Cl11 109.7(8) . .
Cl12 C86 Cl11 121.5(7) . .
Cl15 C86 Cl11 127.0(8) . .
Cl16 C86 Cl11 47.1(4) . .
C87 C86 H36 103.3 . .
C85 C86 H36 104.9 . .
Cl12 C86 H36 80.3 . .
Cl15 C86 H36 103.3 . .
Cl16 C86 H36 103.3 . .
Cl11 C86 H36 128.0 . .
C87 C86 H37 80.6 . .
C85 C86 H37 105.3 . .
Cl12 C86 H37 105.3 . .
Cl15 C86 H37 127.6 . .
Cl16 C86 H37 98.1 . .
Cl11 C86 H37 105.3 . .
H36 C86 H37 26.8 . .
C86 C87 Cl14 117.8(11) . .
C86 C87 Cl13 109.0(9) . .
Cl14 C87 Cl13 103.1(8) . .
C86 C87 H38 108.9 . .
Cl14 C87 H38 108.9 . .
Cl13 C87 H38 108.9 . .

loop_
_geom_bond_atom_site_label_1
_geom_bond_atom_site_label_2
_geom_bond_distance
_geom_bond_site_symmetry_2
C1 C6 1.334(10) .
C1 C5 1.410(10) .
C1 C2 1.422(10) .
C2 C9 1.359(10) .
C2 C3 1.398(10) .
C3 C12 1.365(11) .
C3 C4 1.435(11) .
C4 C15 1.358(9) .
C4 C5 1.384(10) .
C5 C18 1.363(10) .
C6 C20 1.456(10) .
C6 C7 1.463(10) .
C7 C8 1.430(10) .
C7 C21 1.439(11) .
C8 C27 1.461(10) .
C8 C9 1.466(10) .
C9 C10 1.473(11) .
C10 C11 1.449(11) .
C10 C33 1.454(11) .
C11 C39 1.462(12) .
C11 C12 1.493(11) .
C12 C13 1.499(11) .
C13 C14 1.452(11) .
C13 C45 1.485(11) .
C14 C51 1.456(10) .
C14 C15 1.482(11) .
C15 C16 1.501(11) .
C16 C17 1.444(11) .
C16 C57 1.458(11) .
C17 C63 1.446(12) .
C17 C18 1.484(10) .
C18 C19 1.485(10) .
C19 C69 1.447(10) .
C19 C20 1.459(10) .
C20 C75 1.447(10) .
C21 C22 1.400(10) .
C21 C26 1.425(10) .
C22 C23 1.385(11) .
C22 C80 1.500(10) .
C23 C24 1.359(12) .
C23 H1 0.9500 .
C24 C25 1.380(11) .
C24 H2 0.9500 .
C25 C26 1.416(11) .
C25 H3 0.9500 .
C26 C28 1.441(11) .
C27 C32 1.389(11) .
C27 C28 1.418(11) .
C28 C29 1.415(11) .
C29 C30 1.373(12) .
C29 H4 0.9500 .
C30 C31 1.404(13) .
C30 H5 0.9500 .
C31 C32 1.401(11) .
C31 H6 0.9500 .
C32 C34 1.493(12) .
C33 C38 1.403(12) .
C33 C34 1.421(11) .
C34 C35 1.397(11) .
C35 C36 1.350(13) .
C35 H7 0.9500 .
C36 C37 1.377(12) .
C36 H8 0.9500 .
C37 C38 1.404(12) .
C37 H9 0.9500 .
C38 C40 1.460(12) .
C39 C44 1.406(11) .
C39 C40 1.450(12) .
C40 C41 1.392(12) .
C41 C42 1.326(12) .
C41 H10 0.9500 .
C42 C43 1.401(14) .
C42 H11 0.9500 .
C43 C44 1.380(13) .
C43 H12 0.9500 .
C44 C46 1.484(13) .
C45 C46 1.412(12) .
C45 C50 1.412(11) .
C46 C47 1.388(11) .
C47 C48 1.419(14) .
C47 H13 0.9500 .
C48 C49 1.344(14) .
C48 H14 0.9500 .
C49 C50 1.417(12) .
C49 H15 0.9500 .
C50 C52 1.444(13) .
C51 C52 1.375(12) .
C51 C56 1.448(12) .
C52 C53 1.426(11) .
C53 C54 1.339(14) .
C53 H16 0.9500 .
C54 C55 1.395(14) .
C54 H17 0.9500 .
C55 C56 1.417(11) .
C55 H18 0.9500 .
C56 C58 1.481(13) .
C57 C58 1.396(11) .
C57 C62 1.413(13) .
C58 C59 1.397(12) .
C59 C60 1.377(14) .
C59 H19 0.9500 .
C60 C61 1.360(13) .
C60 H20 0.9500 .
C61 C62 1.403(12) .
C61 H21 0.9500 .
C62 C64 1.445(12) .
C63 C68 1.415(11) .
C63 C64 1.419(12) .
C64 C65 1.403(13) .
C65 C66 1.415(13) .
C65 H22 0.9500 .
C66 C67 1.393(13) .
C66 H23 0.9500 .
C67 C68 1.375(12) .
C67 H24 0.9500 .
C68 C70 1.486(12) .
C69 C70 1.406(11) .
C69 C74 1.417(10) .
C70 C71 1.380(10) .
C71 C72 1.411(12) .
C71 H25 0.9500 .
C72 C73 1.392(12) .
C72 H26 0.9500 .
C73 C74 1.387(10) .
C73 H27 0.9500 .
C74 C76 1.444(10) .
C75 C76 1.409(10) .
C75 C80 1.427(10) .
C76 C77 1.412(11) .
C77 C78 1.360(11) .
C77 H28 0.9500 .
C78 C79 1.382(12) .
C78 H29 0.9500 .
C79 C80 1.376(10) .
C79 H30 0.9500 .
Cl1 C81 1.747(18) .
C81 C82 1.525(16) .
C81 Cl2 1.763(16) .
C81 H31 1.0000 .
C82 Cl4 1.793(16) .
C82 Cl3 1.816(16) .
C82 H32 1.0000 .
Cl5 C83 1.774(16) .
Cl6 C83 1.735(16) .
C83 C84 1.533(17) .
C83 H33 1.0000 .
C84 Cl7 1.737(15) .
C84 Cl8 1.769(14) .
C84 H34 1.0000 .
Cl9 C85 1.702(15) .
Cl10 C85 1.712(16) .
C85 C86 1.629(13) .
C85 H35 1.0000 .
C86 C87 1.511(13) .
C86 Cl12 1.636(11) .
C86 Cl15 1.690(11) .
C86 Cl16 1.734(10) .
C86 Cl11 1.735(11) .
C86 H36 1.0000 .
C86 H37 1.0000 .
Cl13 C87 1.748(14) .
Cl14 C87 1.665(13) .
C87 H38 1.0000 .

loop_
_geom_torsion_atom_site_label_1
_geom_torsion_atom_site_label_2
_geom_torsion_atom_site_label_3
_geom_torsion_atom_site_label_4
_geom_torsion
_geom_torsion_site_symmetry_1
_geom_torsion_site_symmetry_2
_geom_torsion_site_symmetry_3
_geom_torsion_site_symmetry_4
C6 C1 C2 C9 6.3(13) . . . .
C5 C1 C2 C9 173.2(8) . . . .
C6 C1 C2 C3 -162.8(8) . . . .
C5 C1 C2 C3 4.2(9) . . . .
C9 C2 C3 C12 -8.2(13) . . . .
C1 C2 C3 C12 160.2(8) . . . .
C9 C2 C3 C4 -175.5(8) . . . .
C1 C2 C3 C4 -7.2(9) . . . .
C12 C3 C4 C15 10.9(13) . . . .
C2 C3 C4 C15 178.2(8) . . . .
C12 C3 C4 C5 -159.8(8) . . . .
C2 C3 C4 C5 7.4(9) . . . .
C15 C4 C5 C18 -6.5(14) . . . .
C3 C4 C5 C18 164.2(8) . . . .
C15 C4 C5 C1 -175.7(8) . . . .
C3 C4 C5 C1 -5.0(9) . . . .
C6 C1 C5 C18 -2.1(14) . . . .
C2 C1 C5 C18 -168.9(8) . . . .
C6 C1 C5 C4 167.4(8) . . . .
C2 C1 C5 C4 0.6(9) . . . .
C5 C1 C6 C20 -5.5(12) . . . .
C2 C1 C6 C20 158.8(8) . . . .
C5 C1 C6 C7 173.2(8) . . . .
C2 C1 C6 C7 -22.5(12) . . . .
C1 C6 C7 C8 17.3(11) . . . .
C20 C6 C7 C8 -164.4(9) . . . .
C1 C6 C7 C21 -149.9(8) . . . .
C20 C6 C7 C21 28.4(14) . . . .
C21 C7 C8 C27 9.2(11) . . . .
C6 C7 C8 C27 -158.0(7) . . . .
C21 C7 C8 C9 169.8(7) . . . .
C6 C7 C8 C9 2.7(12) . . . .
C3 C2 C9 C8 -178.2(7) . . . .
C1 C2 C9 C8 14.8(11) . . . .
C3 C2 C9 C10 7.1(11) . . . .
C1 C2 C9 C10 -159.8(7) . . . .
C7 C8 C9 C2 -18.6(11) . . . .
C27 C8 C9 C2 142.3(7) . . . .
C7 C8 C9 C10 154.2(9) . . . .
C27 C8 C9 C10 -44.9(13) . . . .
C2 C9 C10 C11 0.6(10) . . . .
C8 C9 C10 C11 -172.2(8) . . . .
C2 C9 C10 C33 168.4(7) . . . .
C8 C9 C10 C33 -4.4(13) . . . .
C33 C10 C11 C39 -7.2(10) . . . .
C9 C10 C11 C39 160.0(7) . . . .
C33 C10 C11 C12 -175.0(7) . . . .
C9 C10 C11 C12 -7.7(11) . . . .
C2 C3 C12 C11 0.4(11) . . . .
C4 C3 C12 C11 165.3(7) . . . .
C2 C3 C12 C13 -175.4(7) . . . .
C4 C3 C12 C13 -10.5(11) . . . .
C10 C11 C12 C3 6.9(10) . . . .
C39 C11 C12 C3 -160.3(7) . . . .
C10 C11 C12 C13 -178.9(8) . . . .
C39 C11 C12 C13 13.8(13) . . . .
C3 C12 C13 C14 2.6(11) . . . .
C11 C12 C13 C14 -171.6(8) . . . .
C3 C12 C13 C45 -170.3(7) . . . .
C11 C12 C13 C45 15.6(13) . . . .
C45 C13 C14 C51 -7.1(11) . . . .
C12 C13 C14 C51 179.9(7) . . . .
C45 C13 C14 C15 178.5(7) . . . .
C12 C13 C14 C15 5.6(12) . . . .
C5 C4 C15 C14 167.6(8) . . . .
C3 C4 C15 C14 -1.4(11) . . . .
C5 C4 C15 C16 -14.0(12) . . . .
C3 C4 C15 C16 177.0(7) . . . .
C13 C14 C15 C4 -6.0(11) . . . .
C51 C14 C15 C4 179.7(7) . . . .
C13 C14 C15 C16 176.2(9) . . . .
C51 C14 C15 C16 1.9(14) . . . .
C4 C15 C16 C17 17.9(11) . . . .
C14 C15 C16 C17 -164.3(9) . . . .
C4 C15 C16 C57 -141.9(8) . . . .
C14 C15 C16 C57 35.9(14) . . . .
C57 C16 C17 C63 -5.9(11) . . . .
C15 C16 C17 C63 -166.0(7) . . . .
C57 C16 C17 C18 156.6(7) . . . .
C15 C16 C17 C18 -3.6(12) . . . .
C4 C5 C18 C17 21.5(12) . . . .
C1 C5 C18 C17 -170.7(8) . . . .
C4 C5 C18 C19 -160.1(8) . . . .
C1 C5 C18 C19 7.7(12) . . . .
C16 C17 C18 C5 -15.6(11) . . . .
C63 C17 C18 C5 147.8(8) . . . .
C16 C17 C18 C19 166.5(8) . . . .
C63 C17 C18 C19 -30.1(12) . . . .
C5 C18 C19 C69 159.8(8) . . . .
C17 C18 C19 C69 -22.3(13) . . . .
C5 C18 C19 C20 -5.8(11) . . . .
C17 C18 C19 C20 172.1(8) . . . .
C1 C6 C20 C75 -157.8(8) . . . .
C7 C6 C20 C75 23.9(14) . . . .
C1 C6 C20 C19 6.8(11) . . . .
C7 C6 C20 C19 -171.5(8) . . . .
C69 C19 C20 C75 -2.2(11) . . . .
C18 C19 C20 C75 163.5(7) . . . .
C69 C19 C20 C6 -167.0(8) . . . .
C18 C19 C20 C6 -1.3(12) . . . .
C8 C7 C21 C22 158.0(7) . . . .
C6 C7 C21 C22 -34.8(12) . . . .
C8 C7 C21 C26 -26.0(11) . . . .
C6 C7 C21 C26 141.1(7) . . . .
C26 C21 C22 C23 -5.4(12) . . . .
C7 C21 C22 C23 170.5(8) . . . .
C26 C21 C22 C80 166.2(7) . . . .
C7 C21 C22 C80 -18.0(12) . . . .
C21 C22 C23 C24 -0.4(13) . . . .
C80 C22 C23 C24 -172.5(8) . . . .
C22 C23 C24 C25 5.6(14) . . . .
C23 C24 C25 C26 -5.0(13) . . . .
C24 C25 C26 C21 -0.7(12) . . . .
C24 C25 C26 C28 171.2(8) . . . .
C22 C21 C26 C25 5.8(11) . . . .
C7 C21 C26 C25 -170.2(7) . . . .
C22 C21 C26 C28 -166.3(7) . . . .
C7 C21 C26 C28 17.7(11) . . . .
C7 C8 C27 C32 -168.8(8) . . . .
C9 C8 C27 C32 29.5(11) . . . .
C7 C8 C27 C28 16.3(11) . . . .
C9 C8 C27 C28 -145.5(7) . . . .
C32 C27 C28 C29 -14.1(11) . . . .
C8 C27 C28 C29 161.0(7) . . . .
C32 C27 C28 C26 160.4(7) . . . .
C8 C27 C28 C26 -24.5(10) . . . .
C25 C26 C28 C29 9.9(12) . . . .
C21 C26 C28 C29 -178.3(7) . . . .
C25 C26 C28 C27 -164.4(7) . . . .
C21 C26 C28 C27 7.3(11) . . . .
C27 C28 C29 C30 3.4(12) . . . .
C26 C28 C29 C30 -171.0(8) . . . .
C28 C29 C30 C31 7.5(13) . . . .
C29 C30 C31 C32 -7.8(13) . . . .
C28 C27 C32 C31 13.9(11) . . . .
C8 C27 C32 C31 -161.0(7) . . . .
C28 C27 C32 C34 -155.7(7) . . . .
C8 C27 C32 C34 29.4(11) . . . .
C30 C31 C32 C27 -3.0(12) . . . .
C30 C31 C32 C34 167.1(8) . . . .
C11 C10 C33 C38 22.5(11) . . . .
C9 C10 C33 C38 -145.3(7) . . . .
C11 C10 C33 C34 -161.8(7) . . . .
C9 C10 C33 C34 30.4(11) . . . .
C38 C33 C34 C35 4.9(11) . . . .
C10 C33 C34 C35 -170.9(7) . . . .
C38 C33 C34 C32 -173.6(7) . . . .
C10 C33 C34 C32 10.6(12) . . . .
C27 C32 C34 C35 121.1(8) . . . .
C31 C32 C34 C35 -48.7(10) . . . .
C27 C32 C34 C33 -60.3(11) . . . .
C31 C32 C34 C33 129.9(8) . . . .
C33 C34 C35 C36 0.6(12) . . . .
C32 C34 C35 C36 179.3(8) . . . .
C34 C35 C36 C37 -5.0(14) . . . .
C35 C36 C37 C38 3.7(14) . . . .
C34 C33 C38 C37 -6.1(11) . . . .
C10 C33 C38 C37 169.8(7) . . . .
C34 C33 C38 C40 168.9(7) . . . .
C10 C33 C38 C40 -15.2(11) . . . .
C36 C37 C38 C33 1.9(13) . . . .
C36 C37 C38 C40 -173.0(8) . . . .
C10 C11 C39 C44 171.5(7) . . . .
C12 C11 C39 C44 -20.5(11) . . . .
C10 C11 C39 C40 -14.6(10) . . . .
C12 C11 C39 C40 153.4(7) . . . .
C44 C39 C40 C41 13.4(11) . . . .
C11 C39 C40 C41 -160.9(7) . . . .
C44 C39 C40 C38 -164.0(7) . . . .
C11 C39 C40 C38 21.7(10) . . . .
C33 C38 C40 C41 176.4(7) . . . .
C37 C38 C40 C41 -8.6(12) . . . .
C33 C38 C40 C39 -6.3(11) . . . .
C37 C38 C40 C39 168.6(7) . . . .
C39 C40 C41 C42 -3.9(12) . . . .
C38 C40 C41 C42 173.4(8) . . . .
C40 C41 C42 C43 -7.0(13) . . . .
C41 C42 C43 C44 8.0(13) . . . .
C42 C43 C44 C39 2.1(12) . . . .
C42 C43 C44 C46 -176.6(7) . . . .
C40 C39 C44 C43 -12.4(11) . . . .
C11 C39 C44 C43 161.7(7) . . . .
C40 C39 C44 C46 166.0(7) . . . .
C11 C39 C44 C46 -19.9(12) . . . .
C14 C13 C45 C46 -178.5(8) . . . .
C12 C13 C45 C46 -5.3(12) . . . .
C14 C13 C45 C50 1.2(11) . . . .
C12 C13 C45 C50 174.4(7) . . . .
C50 C45 C46 C47 -22.3(12) . . . .
C13 C45 C46 C47 157.4(8) . . . .
C50 C45 C46 C44 141.6(8) . . . .
C13 C45 C46 C44 -38.7(13) . . . .
C43 C44 C46 C47 44.5(10) . . . .
C39 C44 C46 C47 -134.1(9) . . . .
C43 C44 C46 C45 -120.0(9) . . . .
C39 C44 C46 C45 61.5(12) . . . .
C45 C46 C47 C48 10.3(13) . . . .
C44 C46 C47 C48 -155.0(9) . . . .
C46 C47 C48 C49 8.3(14) . . . .
C47 C48 C49 C50 -13.9(14) . . . .
C46 C45 C50 C49 17.0(12) . . . .
C13 C45 C50 C49 -162.7(8) . . . .
C46 C45 C50 C52 -166.2(8) . . . .
C13 C45 C50 C52 14.0(12) . . . .
C48 C49 C50 C45 1.2(14) . . . .
C48 C49 C50 C52 -175.4(9) . . . .
C13 C14 C51 C52 -2.5(11) . . . .
C15 C14 C51 C52 172.0(7) . . . .
C13 C14 C51 C56 174.9(7) . . . .
C15 C14 C51 C56 -10.6(11) . . . .
C56 C51 C52 C53 17.6(12) . . . .
C14 C51 C52 C53 -164.9(8) . . . .
C56 C51 C52 C50 -159.6(7) . . . .
C14 C51 C52 C50 18.0(12) . . . .
C45 C50 C52 C51 -23.8(12) . . . .
C49 C50 C52 C51 152.9(8) . . . .
C45 C50 C52 C53 158.9(8) . . . .
C49 C50 C52 C53 -24.4(13) . . . .
C51 C52 C53 C54 -2.9(13) . . . .
C50 C52 C53 C54 174.3(8) . . . .
C52 C53 C54 C55 -10.1(13) . . . .
C53 C54 C55 C56 7.3(13) . . . .
C54 C55 C56 C51 7.9(11) . . . .
C54 C55 C56 C58 -160.9(7) . . . .
C52 C51 C56 C55 -19.8(10) . . . .
C14 C51 C56 C55 162.7(7) . . . .
C52 C51 C56 C58 147.4(8) . . . .
C14 C51 C56 C58 -30.1(11) . . . .
C17 C16 C57 C58 170.2(7) . . . .
C15 C16 C57 C58 -29.0(11) . . . .
C17 C16 C57 C62 -15.6(10) . . . .
C15 C16 C57 C62 145.3(8) . . . .
C62 C57 C58 C59 -13.1(11) . . . .
C16 C57 C58 C59 161.2(7) . . . .
C62 C57 C58 C56 164.7(8) . . . .
C16 C57 C58 C56 -21.0(11) . . . .
C55 C56 C58 C57 -130.6(8) . . . .
C51 C56 C58 C57 61.7(11) . . . .
C55 C56 C58 C59 47.2(9) . . . .
C51 C56 C58 C59 -120.5(8) . . . .
C57 C58 C59 C60 4.2(12) . . . .
C56 C58 C59 C60 -173.8(8) . . . .
C58 C59 C60 C61 3.8(13) . . . .
C59 C60 C61 C62 -2.7(13) . . . .
C60 C61 C62 C57 -6.3(12) . . . .
C60 C61 C62 C64 171.9(7) . . . .
C58 C57 C62 C61 14.1(11) . . . .
C16 C57 C62 C61 -160.3(7) . . . .
C58 C57 C62 C64 -164.1(7) . . . .
C16 C57 C62 C64 21.5(11) . . . .
C16 C17 C63 C68 -163.3(7) . . . .
C18 C17 C63 C68 33.6(11) . . . .
C16 C17 C63 C64 21.4(11) . . . .
C18 C17 C63 C64 -141.7(7) . . . .
C68 C63 C64 C65 -8.8(11) . . . .
C17 C63 C64 C65 166.7(7) . . . .
C68 C63 C64 C62 169.0(7) . . . .
C17 C63 C64 C62 -15.6(11) . . . .
C61 C62 C64 C65 -5.8(12) . . . .
C57 C62 C64 C65 172.3(8) . . . .
C61 C62 C64 C63 176.4(7) . . . .
C57 C62 C64 C63 -5.4(11) . . . .
C63 C64 C65 C66 2.4(12) . . . .
C62 C64 C65 C66 -175.3(7) . . . .
C64 C65 C66 C67 4.1(12) . . . .
C65 C66 C67 C68 -4.4(13) . . . .
C66 C67 C68 C63 -2.0(12) . . . .
C66 C67 C68 C70 172.1(8) . . . .
C64 C63 C68 C67 8.7(11) . . . .
C17 C63 C68 C67 -166.5(7) . . . .
C64 C63 C68 C70 -164.8(7) . . . .
C17 C63 C68 C70 20.0(12) . . . .
C20 C19 C69 C70 -161.3(8) . . . .
C18 C19 C69 C70 32.9(12) . . . .
C20 C19 C69 C74 22.2(11) . . . .
C18 C19 C69 C74 -143.6(8) . . . .
C74 C69 C70 C71 5.6(12) . . . .
C19 C69 C70 C71 -170.9(8) . . . .
C74 C69 C70 C68 -166.2(8) . . . .
C19 C69 C70 C68 17.3(13) . . . .
C67 C68 C70 C71 -45.9(10) . . . .
C63 C68 C70 C71 127.8(8) . . . .
C67 C68 C70 C69 126.2(8) . . . .
C63 C68 C70 C69 -60.1(12) . . . .
C69 C70 C71 C72 0.8(13) . . . .
C68 C70 C71 C72 173.3(8) . . . .
C70 C71 C72 C73 -5.2(14) . . . .
C71 C72 C73 C74 3.2(14) . . . .
C72 C73 C74 C69 3.1(13) . . . .
C72 C73 C74 C76 -167.8(8) . . . .
C70 C69 C74 C73 -7.6(12) . . . .
C19 C69 C74 C73 169.0(8) . . . .
C70 C69 C74 C76 163.5(8) . . . .
C19 C69 C74 C76 -19.9(11) . . . .
C6 C20 C75 C76 144.5(8) . . . .
C19 C20 C75 C76 -20.5(11) . . . .
C6 C20 C75 C80 -29.7(12) . . . .
C19 C20 C75 C80 165.3(7) . . . .
C80 C75 C76 C77 15.9(12) . . . .
C20 C75 C76 C77 -158.5(8) . . . .
C80 C75 C76 C74 -162.4(7) . . . .
C20 C75 C76 C74 23.3(12) . . . .
C73 C74 C76 C75 168.3(8) . . . .
C69 C74 C76 C75 -2.8(12) . . . .
C73 C74 C76 C77 -9.9(13) . . . .
C69 C74 C76 C77 179.1(8) . . . .
C75 C76 C77 C78 -9.8(13) . . . .
C74 C76 C77 C78 168.4(8) . . . .
C76 C77 C78 C79 -0.7(14) . . . .
C77 C78 C79 C80 5.2(14) . . . .
C78 C79 C80 C75 1.1(13) . . . .
C78 C79 C80 C22 -174.3(8) . . . .
C76 C75 C80 C79 -11.7(12) . . . .
C20 C75 C80 C79 162.5(8) . . . .
C76 C75 C80 C22 163.3(8) . . . .
C20 C75 C80 C22 -22.5(12) . . . .
C23 C22 C80 C79 47.7(11) . . . .
C21 C22 C80 C79 -124.1(8) . . . .
C23 C22 C80 C75 -127.4(8) . . . .
C21 C22 C80 C75 60.8(11) . . . .
Cl1 C81 C82 Cl4 -53.9(15) . . . .
Cl2 C81 C82 Cl4 70.1(16) . . . .
Cl1 C81 C82 Cl3 64.6(15) . . . .
Cl2 C81 C82 Cl3 -171.5(11) . . . .
Cl6 C83 C84 Cl7 -177.1(12) . . . .
Cl5 C83 C84 Cl7 -55.6(19) . . . .
Cl6 C83 C84 Cl8 56.2(19) . . . .
Cl5 C83 C84 Cl8 177.8(12) . . . .
Cl9 C85 C86 C87 -80.8(14) . . . .
Cl10 C85 C86 C87 53.0(9) . . . .
Cl9 C85 C86 Cl12 97.7(14) . . . .
Cl10 C85 C86 Cl12 -128.4(9) . . . .
Cl9 C85 C86 Cl15 85.1(12) . . . .
Cl10 C85 C86 Cl15 -141.0(9) . . . .
Cl9 C85 C86 Cl16 -6(3) . . . .
Cl10 C85 C86 Cl16 127.9(17) . . . .
Cl9 C85 C86 Cl11 -37.1(15) . . . .
Cl10 C85 C86 Cl11 96.8(9) . . . .
C85 C86 C87 Cl14 -41.2(11) . . . .
Cl12 C86 C87 Cl14 -48(6) . . . .
Cl15 C86 C87 Cl14 -55.3(14) . . . .
Cl16 C86 C87 Cl14 168.1(9) . . . .
Cl11 C86 C87 Cl14 -175.5(12) . . . .
C85 C86 C87 Cl13 75.7(10) . . . .
Cl12 C86 C87 Cl13 69(5) . . . .
Cl15 C86 C87 Cl13 61.6(12) . . . .
Cl16 C86 C87 Cl13 -75.0(11) . . . .
Cl11 C86 C87 Cl13 -58.6(7) . . . .
